data_2310547
loop_
_publ_author_name
'Cooper, M.J.'

_publ_section_title
;
 The Structures of Some Inorganic Cyanamides. II. The Structure of Lead
 Cyanamide
;
_journal_name_full 'Acta Crystallographica (1,1948-23,1967)'
_journal_page_first 1452
_journal_page_last 1456
_journal_volume 17
_journal_year 1964
_chemical_formula_sum 'C N2 Pb'
_chemical_name_systematic 'Pb N C N'
_space_group_IT_number 33
_symmetry_space_group_name_Hall 'P 2c -2n'
_symmetry_space_group_name_H-M 'P n a 21'
_cell_angle_alpha 90
_cell_angle_beta 90
_cell_angle_gamma 90
_cell_formula_units_Z 4
_cell_length_a 5.553
_cell_length_b 11.732
_cell_length_c 3.867
_cell_volume 251.927
_citation_journal_id_ASTM ACCRA9
_cod_data_source_file Cooper_ACCRA9_1964_172.cif
_cod_data_source_block C1N2Pb1
_cod_original_cell_volume 251.9265
_cod_original_formula_sum 'C1 N2 Pb1'
_cod_database_code 2310547

loop_
_symmetry_equiv_pos_as_xyz
x,y,z
-x,-y,z+1/2
-x+1/2,y+1/2,z+1/2
x+1/2,-y+1/2,z

loop_
_atom_site_label
_atom_site_type_symbol
_atom_site_fract_x
_atom_site_fract_y
_atom_site_fract_z
_atom_site_occupancy
_atom_site_U_iso_or_equiv
N2 N-3 0.43 0.144 0.475 1 0.0
C1 C+4 0.62 0.102 0.46 1 0.0
Pb1 Pb+2 0.1071 0.1359 0 1 0.0
N1 N-3 0.826 0.059 0.45 1 0.0
